data_7007528
loop_
_publ_author_name
'Crispini, Alessandra'
'Aiello, Iolinda'
'La Deda, Massimo'
'De Franco, Irene'
'Amati, Mario'
'Lelj, Francesco'
'Ghedini, Mauro'

_publ_section_title
;
 Experimental and computational evidence of the intermolecular motifs
 in the crystal packing of luminescent pentacoordinated gallium(iii)
 complexes
;
_journal_issue 43
_journal_name_full 'Dalton Transactions'
_journal_page_first 5124
_journal_paper_doi 10.1039/b606895b
_journal_year 2006
_chemical_formula_moiety 'C26 H21 Ga N2 O3'
_chemical_formula_sum 'C26 H21 Ga N2 O3'
_chemical_formula_weight 479.17
_space_group_IT_number 14
_symmetry_cell_setting monoclinic
_symmetry_space_group_name_Hall '-P 2ybc'
_symmetry_space_group_name_H-M 'P 1 21/c 1'
_atom_sites_solution_hydrogens geom
_atom_sites_solution_primary direct
_atom_sites_solution_secondary difmap
_audit_creation_method SHELXL-97
_cell_angle_alpha 90.00
_cell_angle_beta 103.836(3)
_cell_angle_gamma 90.00
_cell_formula_units_Z 4
_cell_length_a 15.7355(12)
_cell_length_b 10.9021(8)
_cell_length_c 13.2088(11)
_cell_measurement_reflns_used 6478
_cell_measurement_temperature 298
_cell_measurement_theta_max 25.74
_cell_measurement_theta_min 2.29
_cell_volume 2200.2(3)
_computing_cell_refinement 'Bruker SMART'
_computing_data_collection 'Bruker SMART'
_computing_data_reduction 'Bruker SAINT'
_computing_molecular_graphics 'Bruker SHELXTL'
_computing_publication_material 'Bruker SHELXTL'
_computing_structure_refinement 'Bruker SHELXTL'
_computing_structure_solution 'Bruker SHELXTL'
_diffrn_ambient_temperature 298
_diffrn_measured_fraction_theta_full 1.000
_diffrn_measured_fraction_theta_max 1.000
_diffrn_measurement_device_type 'CCD area detector'
_diffrn_measurement_method 'phi and omega scans'
_diffrn_radiation_monochromator graphite
_diffrn_radiation_source 'sealed tube'
_diffrn_radiation_type MoK\a
_diffrn_radiation_wavelength 0.71073
_diffrn_reflns_av_R_equivalents 0.0345
_diffrn_reflns_av_sigmaI/netI 0.0329
_diffrn_reflns_limit_h_max 21
_diffrn_reflns_limit_h_min -22
_diffrn_reflns_limit_k_max 15
_diffrn_reflns_limit_k_min -15
_diffrn_reflns_limit_l_max 18
_diffrn_reflns_limit_l_min -18
_diffrn_reflns_number 55913
_diffrn_reflns_theta_full 30.51
_diffrn_reflns_theta_max 30.51
_diffrn_reflns_theta_min 2.29
_exptl_absorpt_coefficient_mu 1.281
_exptl_absorpt_correction_type sphere
_exptl_absorpt_process_details SADABS
_exptl_crystal_colour yellow
_exptl_crystal_density_diffrn 1.447
_exptl_crystal_density_method 'not measured'
_exptl_crystal_description prismatic
_exptl_crystal_F_000 984
_exptl_crystal_size_max 0.30
_exptl_crystal_size_mid 0.18
_exptl_crystal_size_min 0.16
_refine_diff_density_max 0.557
_refine_diff_density_min -0.241
_refine_diff_density_rms 0.055
_refine_ls_extinction_method none
_refine_ls_goodness_of_fit_ref 1.026
_refine_ls_hydrogen_treatment constr
_refine_ls_matrix_type full
_refine_ls_number_parameters 291
_refine_ls_number_reflns 6727
_refine_ls_number_restraints 0
_refine_ls_restrained_S_all 1.026
_refine_ls_R_factor_all 0.0544
_refine_ls_R_factor_gt 0.0361
_refine_ls_shift/su_max 0.085
_refine_ls_shift/su_mean 0.001
_refine_ls_structure_factor_coef Fsqd
_refine_ls_weighting_details 'calc w=1/[\s^2^(Fo^2^)+(0.0466P)^2^+0.6780P] where P=(Fo^2^+2Fc^2^)/3'
_refine_ls_weighting_scheme calc
_refine_ls_wR_factor_gt 0.0932
_refine_ls_wR_factor_ref 0.1052
_reflns_number_gt 4990
_reflns_number_total 6727
_reflns_threshold_expression >2sigma(I)
_cod_data_source_file b606895b.txt
_cod_data_source_block (1)
_cod_depositor_comments
;
The following automatic conversions were performed:
'_symmetry_cell_setting' value 'Monoclinic' changed to 'monoclinic'
according to '/home/saulius/struct/CIF-dictionaries/cif_core.dic'
dictionary named 'cif_core.dic' version 2.4.1 from 2010-06-29.

Automatic conversion script
Id: cif_fix_enum 1527 2010-12-29 10:47:43Z saulius 
;
_cod_original_sg_symbol_H-M 'P2(1)/c '
_cod_database_code 7007528

loop_
_symmetry_equiv_pos_as_xyz
'x, y, z'
'-x, y+1/2, -z+1/2'
'-x, -y, -z'
'x, -y-1/2, z-1/2'

loop_
_atom_site_label
_atom_site_type_symbol
_atom_site_fract_x
_atom_site_fract_y
_atom_site_fract_z
_atom_site_U_iso_or_equiv
_atom_site_adp_type
_atom_site_occupancy
_atom_site_symmetry_multiplicity
_atom_site_calc_flag
_atom_site_refinement_flags
_atom_site_disorder_assembly
_atom_site_disorder_group
Ga Ga 0.736490(12) 0.946791(17) 0.422363(16) 0.04439(8) Uani 1 1 d . . .
N1 N 0.61381(10) 1.03012(13) 0.39250(12) 0.0436(3) Uani 1 1 d . . .
N2 N 0.86570(9) 0.88382(13) 0.45597(12) 0.0434(3) Uani 1 1 d . . .
O1 O 0.76085(9) 1.05029(12) 0.54011(12) 0.0509(3) Uani 1 1 d . . .
O2 O 0.76385(9) 1.00817(14) 0.30090(11) 0.0557(3) Uani 1 1 d . . .
O3 O 0.68374(9) 0.79739(12) 0.43440(12) 0.0568(3) Uani 1 1 d . . .
C1 C 0.69211(12) 1.11736(15) 0.55173(14) 0.0450(4) Uani 1 1 d . . .
C2 C 0.69452(14) 1.19504(17) 0.63424(16) 0.0539(4) Uani 1 1 d . . .
H2 H 0.7467 1.2065 0.6841 0.065 Uiso 1 1 calc R . .
C3 C 0.61837(16) 1.2574(2) 0.64361(18) 0.0633(5) Uani 1 1 d . . .
H3 H 0.6212 1.3085 0.7007 0.076 Uiso 1 1 calc R . .
C4 C 0.54039(15) 1.24515(19) 0.57165(18) 0.0609(5) Uani 1 1 d . . .
H4 H 0.4912 1.2874 0.5801 0.073 Uiso 1 1 calc R . .
C5 C 0.53502(12) 1.16786(17) 0.48432(16) 0.0501(4) Uani 1 1 d . . .
C6 C 0.61146(11) 1.10580(15) 0.47427(14) 0.0428(4) Uani 1 1 d . . .
C7 C 0.54130(12) 1.01120(17) 0.31740(15) 0.0478(4) Uani 1 1 d . . .
C8 C 0.46206(13) 1.06850(18) 0.32308(18) 0.0559(5) Uani 1 1 d . . .
H8 H 0.4117 1.0544 0.2710 0.067 Uiso 1 1 calc R . .
C9 C 0.45870(13) 1.14452(18) 0.40441(18) 0.0568(5) Uani 1 1 d . . .
H9 H 0.4060 1.1812 0.4074 0.068 Uiso 1 1 calc R . .
C10 C 0.54585(16) 0.9281(2) 0.22892(18) 0.0635(5) Uani 1 1 d . . .
H10A H 0.5971 0.9472 0.2044 0.095 Uiso 1 1 calc R . .
H10B H 0.4946 0.9393 0.1733 0.095 Uiso 1 1 calc R . .
H10C H 0.5488 0.8444 0.2522 0.095 Uiso 1 1 calc R . .
C11 C 0.84670(12) 0.98965(18) 0.29583(15) 0.0484(4) Uani 1 1 d . . .
C12 C 0.88223(16) 1.0339(2) 0.21691(17) 0.0584(5) Uani 1 1 d . . .
H12 H 0.8481 1.0808 0.1635 0.070 Uiso 1 1 calc R . .
C13 C 0.97057(16) 1.0080(2) 0.21736(19) 0.0657(6) Uani 1 1 d . . .
H13 H 0.9934 1.0386 0.1636 0.079 Uiso 1 1 calc R . .
C14 C 1.02328(15) 0.9399(2) 0.29365(19) 0.0626(6) Uani 1 1 d . . .
H14 H 1.0807 0.9238 0.2910 0.075 Uiso 1 1 calc R . .
C15 C 0.99047(12) 0.89384(18) 0.37688(16) 0.0509(4) Uani 1 1 d . . .
C16 C 0.90252(12) 0.92066(16) 0.37740(15) 0.0445(4) Uani 1 1 d . . .
C17 C 0.91209(12) 0.81892(16) 0.53604(15) 0.0483(4) Uani 1 1 d . . .
C18 C 0.99980(13) 0.78672(19) 0.53907(18) 0.0579(5) Uani 1 1 d . . .
H18 H 1.0316 0.7399 0.5941 0.069 Uiso 1 1 calc R . .
C19 C 1.03800(13) 0.8240(2) 0.46177(18) 0.0605(5) Uani 1 1 d . . .
H19 H 1.0959 0.8031 0.4650 0.073 Uiso 1 1 calc R . .
C20 C 0.86919(14) 0.7807(2) 0.62107(16) 0.0588(5) Uani 1 1 d . . .
H20A H 0.8243 0.8386 0.6256 0.088 Uiso 1 1 calc R . .
H20B H 0.9121 0.7782 0.6863 0.088 Uiso 1 1 calc R . .
H20C H 0.8437 0.7008 0.6057 0.088 Uiso 1 1 calc R . .
C21 C 0.70860(12) 0.68250(17) 0.41748(15) 0.0479(4) Uani 1 1 d . . .
C22 C 0.68673(16) 0.5869(2) 0.47690(18) 0.0616(5) Uani 1 1 d . . .
H22 H 0.6572 0.6043 0.5284 0.074 Uiso 1 1 calc R . .
C23 C 0.7083(2) 0.4666(2) 0.4603(2) 0.0721(7) Uani 1 1 d . . .
H23 H 0.6921 0.4036 0.4993 0.087 Uiso 1 1 calc R . .
C24 C 0.7542(2) 0.4404(2) 0.3854(2) 0.0788(8) Uani 1 1 d . . .
H24 H 0.7702 0.3601 0.3751 0.095 Uiso 1 1 calc R . .
C25 C 0.77608(18) 0.5351(2) 0.3258(2) 0.0760(7) Uani 1 1 d . . .
H25 H 0.8062 0.5176 0.2748 0.091 Uiso 1 1 calc R . .
C26 C 0.75350(14) 0.6552(2) 0.34151(17) 0.0574(5) Uani 1 1 d . . .
H26 H 0.7684 0.7178 0.3011 0.069 Uiso 1 1 calc R . .

loop_
_atom_site_aniso_label
_atom_site_aniso_U_11
_atom_site_aniso_U_22
_atom_site_aniso_U_33
_atom_site_aniso_U_23
_atom_site_aniso_U_13
_atom_site_aniso_U_12
Ga 0.03618(12) 0.04437(12) 0.05554(13) 0.00039(8) 0.01671(8) 0.00419(7)
N1 0.0378(7) 0.0412(7) 0.0542(8) 0.0030(6) 0.0156(6) 0.0037(6)
N2 0.0366(7) 0.0427(7) 0.0529(8) -0.0023(6) 0.0146(6) 0.0008(6)
O1 0.0376(7) 0.0544(7) 0.0606(7) -0.0060(6) 0.0114(5) 0.0072(5)
O2 0.0413(7) 0.0684(8) 0.0601(8) 0.0122(7) 0.0172(6) 0.0085(6)
O3 0.0458(7) 0.0452(7) 0.0872(10) 0.0013(6) 0.0315(7) 0.0028(5)
C1 0.0416(9) 0.0411(8) 0.0555(10) 0.0032(7) 0.0177(7) 0.0025(7)
C2 0.0578(12) 0.0484(9) 0.0568(10) -0.0018(8) 0.0162(9) 0.0014(8)
C3 0.0755(15) 0.0534(11) 0.0673(13) -0.0080(9) 0.0297(11) 0.0080(10)
C4 0.0598(12) 0.0542(11) 0.0777(13) 0.0005(10) 0.0342(11) 0.0156(9)
C5 0.0453(10) 0.0434(8) 0.0674(11) 0.0097(8) 0.0246(8) 0.0082(7)
C6 0.0389(8) 0.0375(8) 0.0560(9) 0.0061(7) 0.0194(7) 0.0029(6)
C7 0.0413(9) 0.0445(9) 0.0586(10) 0.0058(8) 0.0138(8) -0.0002(7)
C8 0.0389(10) 0.0577(11) 0.0696(12) 0.0107(9) 0.0098(9) 0.0036(8)
C9 0.0396(9) 0.0534(10) 0.0813(13) 0.0115(10) 0.0219(9) 0.0115(8)
C10 0.0561(13) 0.0656(13) 0.0662(13) -0.0081(10) 0.0092(10) 0.0004(10)
C11 0.0425(10) 0.0501(9) 0.0554(10) -0.0024(8) 0.0172(8) -0.0021(8)
C12 0.0572(12) 0.0637(12) 0.0582(11) 0.0012(9) 0.0215(9) -0.0068(9)
C13 0.0624(14) 0.0752(14) 0.0691(13) -0.0089(11) 0.0350(11) -0.0196(11)
C14 0.0439(11) 0.0725(14) 0.0781(14) -0.0131(11) 0.0282(10) -0.0113(9)
C15 0.0366(9) 0.0523(10) 0.0673(12) -0.0126(9) 0.0188(8) -0.0061(7)
C16 0.0355(8) 0.0440(8) 0.0561(10) -0.0066(7) 0.0152(7) -0.0041(7)
C17 0.0422(9) 0.0437(9) 0.0584(10) -0.0025(7) 0.0109(8) 0.0025(7)
C18 0.0416(10) 0.0569(11) 0.0716(12) 0.0001(9) 0.0063(9) 0.0058(8)
C19 0.0341(9) 0.0634(12) 0.0836(14) -0.0102(10) 0.0133(9) 0.0018(8)
C20 0.0581(12) 0.0584(11) 0.0597(11) 0.0082(9) 0.0138(9) 0.0024(9)
C21 0.0364(8) 0.0472(9) 0.0605(10) -0.0023(8) 0.0124(7) -0.0019(7)
C22 0.0640(14) 0.0602(11) 0.0647(12) 0.0036(10) 0.0236(10) -0.0007(10)
C23 0.0865(19) 0.0539(12) 0.0729(15) 0.0131(10) 0.0133(13) -0.0016(11)
C24 0.0862(19) 0.0534(13) 0.0934(19) -0.0124(12) 0.0145(15) 0.0126(12)
C25 0.0700(16) 0.0706(15) 0.0959(18) -0.0242(13) 0.0362(14) 0.0004(12)
C26 0.0528(11) 0.0585(11) 0.0648(12) -0.0071(9) 0.0220(9) -0.0067(9)

loop_
_atom_type_symbol
_atom_type_description
_atom_type_scat_dispersion_real
_atom_type_scat_dispersion_imag
_atom_type_scat_source
C C 0.0033 0.0016 'International Tables Vol C Tables 4.2.6.8 and 6.1.1.4'
H H 0.0000 0.0000 'International Tables Vol C Tables 4.2.6.8 and 6.1.1.4'
N N 0.0061 0.0033 'International Tables Vol C Tables 4.2.6.8 and 6.1.1.4'
O O 0.0106 0.0060 'International Tables Vol C Tables 4.2.6.8 and 6.1.1.4'
Ga Ga 0.2307 1.6083 'International Tables Vol C Tables 4.2.6.8 and 6.1.1.4'

loop_
_geom_angle_atom_site_label_1
_geom_angle_atom_site_label_2
_geom_angle_atom_site_label_3
_geom_angle
_geom_angle_site_symmetry_1
_geom_angle_site_symmetry_3
_geom_angle_publ_flag
O3 Ga O2 125.79(7) . . ?
O3 Ga O1 117.54(7) . . ?
O2 Ga O1 116.61(7) . . ?
O3 Ga N1 89.18(6) . . ?
O2 Ga N1 94.25(6) . . ?
O1 Ga N1 83.78(6) . . ?
O3 Ga N2 97.24(6) . . ?
O2 Ga N2 83.60(6) . . ?
O1 Ga N2 91.48(6) . . ?
N1 Ga N2 173.28(6) . . ?
C7 N1 C6 120.01(16) . . ?
C7 N1 Ga 131.35(13) . . ?
C6 N1 Ga 108.21(11) . . ?
C17 N2 C16 120.49(15) . . ?
C17 N2 Ga 131.45(13) . . ?
C16 N2 Ga 108.07(11) . . ?
C1 O1 Ga 114.16(12) . . ?
C11 O2 Ga 114.46(12) . . ?
C21 O3 Ga 130.53(12) . . ?
O1 C1 C2 123.75(18) . . ?
O1 C1 C6 118.03(16) . . ?
C2 C1 C6 118.21(17) . . ?
C1 C2 C3 120.3(2) . . ?
C4 C3 C2 122.21(19) . . ?
C3 C4 C5 119.57(18) . . ?
C6 C5 C4 118.39(19) . . ?
C6 C5 C9 115.59(18) . . ?
C4 C5 C9 126.01(18) . . ?
N1 C6 C5 123.20(17) . . ?
N1 C6 C1 115.53(15) . . ?
C5 C6 C1 121.27(17) . . ?
N1 C7 C8 119.99(18) . . ?
N1 C7 C10 118.83(17) . . ?
C8 C7 C10 121.18(18) . . ?
C9 C8 C7 120.67(19) . . ?
C8 C9 C5 120.53(18) . . ?
O2 C11 C12 124.07(19) . . ?
O2 C11 C16 118.19(17) . . ?
C12 C11 C16 117.74(18) . . ?
C11 C12 C13 120.0(2) . . ?
C14 C13 C12 122.3(2) . . ?
C13 C14 C15 119.9(2) . . ?
C19 C15 C14 125.90(19) . . ?
C19 C15 C16 116.11(18) . . ?
C14 C15 C16 118.0(2) . . ?
N2 C16 C15 122.42(18) . . ?
N2 C16 C11 115.58(16) . . ?
C15 C16 C11 121.99(18) . . ?
N2 C17 C18 119.90(18) . . ?
N2 C17 C20 118.78(17) . . ?
C18 C17 C20 121.32(18) . . ?
C19 C18 C17 120.40(19) . . ?
C18 C19 C15 120.66(18) . . ?
O3 C21 C26 122.45(18) . . ?
O3 C21 C22 118.71(18) . . ?
C26 C21 C22 118.82(19) . . ?
C23 C22 C21 121.0(2) . . ?
C22 C23 C24 119.7(2) . . ?
C23 C24 C25 119.6(2) . . ?
C26 C25 C24 120.6(2) . . ?
C25 C26 C21 120.2(2) . . ?

loop_
_geom_bond_atom_site_label_1
_geom_bond_atom_site_label_2
_geom_bond_distance
_geom_bond_site_symmetry_2
_geom_bond_publ_flag
Ga O3 1.8521(13) . ?
Ga O2 1.8808(14) . ?
Ga O1 1.8852(14) . ?
Ga N1 2.0841(15) . ?
Ga N2 2.0906(14) . ?
N1 C7 1.337(2) . ?
N1 C6 1.367(2) . ?
N2 C17 1.335(2) . ?
N2 C16 1.364(2) . ?
O1 C1 1.345(2) . ?
O2 C11 1.337(2) . ?
O3 C21 1.347(2) . ?
C1 C2 1.373(3) . ?
C1 C6 1.433(3) . ?
C2 C3 1.408(3) . ?
C3 C4 1.367(3) . ?
C4 C5 1.415(3) . ?
C5 C6 1.414(2) . ?
C5 C9 1.419(3) . ?
C7 C8 1.413(3) . ?
C7 C10 1.494(3) . ?
C8 C9 1.368(3) . ?
C11 C12 1.382(3) . ?
C11 C16 1.430(3) . ?
C12 C13 1.417(3) . ?
C13 C14 1.362(3) . ?
C14 C15 1.414(3) . ?
C15 C19 1.413(3) . ?
C15 C16 1.416(3) . ?
C17 C18 1.415(3) . ?
C17 C20 1.501(3) . ?
C18 C19 1.365(3) . ?
C21 C26 1.391(3) . ?
C21 C22 1.396(3) . ?
C22 C23 1.386(3) . ?
C23 C24 1.387(5) . ?
C24 C25 1.391(4) . ?
C25 C26 1.385(3) . ?

loop_
_geom_torsion_atom_site_label_1
_geom_torsion_atom_site_label_2
_geom_torsion_atom_site_label_3
_geom_torsion_atom_site_label_4
_geom_torsion
_geom_torsion_site_symmetry_1
_geom_torsion_site_symmetry_2
_geom_torsion_site_symmetry_3
_geom_torsion_site_symmetry_4
_geom_torsion_publ_flag
O3 Ga N1 C7 -59.31(17) . . . . ?
O2 Ga N1 C7 66.52(17) . . . . ?
O1 Ga N1 C7 -177.13(17) . . . . ?
N2 Ga N1 C7 137.6(5) . . . . ?
O3 Ga N1 C6 112.94(12) . . . . ?
O2 Ga N1 C6 -121.23(12) . . . . ?
O1 Ga N1 C6 -4.88(11) . . . . ?
N2 Ga N1 C6 -50.1(5) . . . . ?
O3 Ga N2 C17 -53.13(17) . . . . ?
O2 Ga N2 C17 -178.51(17) . . . . ?
O1 Ga N2 C17 64.88(16) . . . . ?
N1 Ga N2 C17 109.8(5) . . . . ?
O3 Ga N2 C16 126.85(12) . . . . ?
O2 Ga N2 C16 1.47(12) . . . . ?
O1 Ga N2 C16 -115.15(12) . . . . ?
N1 Ga N2 C16 -70.2(5) . . . . ?
O3 Ga O1 C1 -82.18(13) . . . . ?
O2 Ga O1 C1 95.28(13) . . . . ?
N1 Ga O1 C1 3.63(12) . . . . ?
N2 Ga O1 C1 178.86(12) . . . . ?
O3 Ga O2 C11 -97.14(14) . . . . ?
O1 Ga O2 C11 85.63(15) . . . . ?
N1 Ga O2 C11 170.79(14) . . . . ?
N2 Ga O2 C11 -2.81(14) . . . . ?
O2 Ga O3 C21 58.13(19) . . . . ?
O1 Ga O3 C21 -124.67(17) . . . . ?
N1 Ga O3 C21 152.78(18) . . . . ?
N2 Ga O3 C21 -29.18(18) . . . . ?
Ga O1 C1 C2 177.37(15) . . . . ?
Ga O1 C1 C6 -1.8(2) . . . . ?
O1 C1 C2 C3 -176.69(18) . . . . ?
C6 C1 C2 C3 2.4(3) . . . . ?
C1 C2 C3 C4 -1.0(3) . . . . ?
C2 C3 C4 C5 -0.1(3) . . . . ?
C3 C4 C5 C6 -0.3(3) . . . . ?
C3 C4 C5 C9 178.9(2) . . . . ?
C7 N1 C6 C5 -0.5(3) . . . . ?
Ga N1 C6 C5 -173.76(13) . . . . ?
C7 N1 C6 C1 178.50(15) . . . . ?
Ga N1 C6 C1 5.21(17) . . . . ?
C4 C5 C6 N1 -179.26(17) . . . . ?
C9 C5 C6 N1 1.5(3) . . . . ?
C4 C5 C6 C1 1.8(3) . . . . ?
C9 C5 C6 C1 -177.46(16) . . . . ?
O1 C1 C6 N1 -2.7(2) . . . . ?
C2 C1 C6 N1 178.09(16) . . . . ?
O1 C1 C6 C5 176.28(15) . . . . ?
C2 C1 C6 C5 -2.9(3) . . . . ?
C6 N1 C7 C8 -0.6(3) . . . . ?
Ga N1 C7 C8 170.88(13) . . . . ?
C6 N1 C7 C10 179.94(17) . . . . ?
Ga N1 C7 C10 -8.6(3) . . . . ?
N1 C7 C8 C9 0.6(3) . . . . ?
C10 C7 C8 C9 -179.92(19) . . . . ?
C7 C8 C9 C5 0.4(3) . . . . ?
C6 C5 C9 C8 -1.4(3) . . . . ?
C4 C5 C9 C8 179.39(19) . . . . ?
Ga O2 C11 C12 -175.70(16) . . . . ?
Ga O2 C11 C16 3.7(2) . . . . ?
O2 C11 C12 C13 -179.1(2) . . . . ?
C16 C11 C12 C13 1.5(3) . . . . ?
C11 C12 C13 C14 0.0(3) . . . . ?
C12 C13 C14 C15 -0.9(3) . . . . ?
C13 C14 C15 C19 -178.9(2) . . . . ?
C13 C14 C15 C16 0.1(3) . . . . ?
C17 N2 C16 C15 -0.7(3) . . . . ?
Ga N2 C16 C15 179.33(14) . . . . ?
C17 N2 C16 C11 -179.97(16) . . . . ?
Ga N2 C16 C11 0.05(18) . . . . ?
C19 C15 C16 N2 1.3(3) . . . . ?
C14 C15 C16 N2 -177.79(17) . . . . ?
C19 C15 C16 C11 -179.44(18) . . . . ?
C14 C15 C16 C11 1.4(3) . . . . ?
O2 C11 C16 N2 -2.4(3) . . . . ?
C12 C11 C16 N2 177.05(17) . . . . ?
O2 C11 C16 C15 178.28(17) . . . . ?
C12 C11 C16 C15 -2.2(3) . . . . ?
C16 N2 C17 C18 -0.7(3) . . . . ?
Ga N2 C17 C18 179.24(14) . . . . ?
C16 N2 C17 C20 179.76(16) . . . . ?
Ga N2 C17 C20 -0.3(3) . . . . ?
N2 C17 C18 C19 1.5(3) . . . . ?
C20 C17 C18 C19 -179.03(19) . . . . ?
C17 C18 C19 C15 -0.8(3) . . . . ?
C14 C15 C19 C18 178.5(2) . . . . ?
C16 C15 C19 C18 -0.6(3) . . . . ?
Ga O3 C21 C26 -33.0(3) . . . . ?
Ga O3 C21 C22 148.46(17) . . . . ?
O3 C21 C22 C23 177.9(2) . . . . ?
C26 C21 C22 C23 -0.7(3) . . . . ?
C21 C22 C23 C24 1.6(4) . . . . ?
C22 C23 C24 C25 -1.7(5) . . . . ?
C23 C24 C25 C26 0.9(5) . . . . ?
C24 C25 C26 C21 0.1(4) . . . . ?
O3 C21 C26 C25 -178.7(2) . . . . ?
C22 C21 C26 C25 -0.2(3) . . . . ?
